data_1576708
loop_
_publ_author_name
'Romano-deGea, Jan'
'Sinenko, Irina L.'
'P&#xe2;nzar, Peter M F'
'Neves Vieira, Adriana'
'Frederiksen, Lindsey E. K.'
'Glinkina, Kseniya'
'Fadaei-Tirani, Farzaneh'
'Scopelliti, Rosario'
'Kuttler, Fabien'
'Lau, Kelvin'
'Dyson, Paul J.'

_publ_section_title
;
 Unconventional chalcogen-containing azolylidene metal complexes as
 potential anticancer therapeutics.
;
_journal_issue 8
_journal_name_full 'Chemical science'
_journal_page_first 4296
_journal_page_last 4306
_journal_paper_doi 10.1039/d5sc05555e
_journal_volume 17
_journal_year 2026
_chemical_formula_moiety 'C24 H25 Cl2 N Ru S, C4 H8 O'
_chemical_formula_sum 'C28 H33 Cl2 N O Ru S'
_chemical_formula_weight 603.58
_space_group_crystal_system triclinic
_space_group_IT_number 2
_space_group_name_Hall '-P 1'
_space_group_name_H-M_alt 'P -1'
_atom_sites_solution_hydrogens geom
_atom_sites_solution_primary dual
_atom_sites_solution_secondary difmap
_audit_creation_date 2023-06-22
_audit_creation_method
;
Olex2 1.5
(compiled 2023.03.06 svn.rbb2c1857 for OlexSys, GUI svn.r6748)
;
_audit_update_record
;
2023-06-22 deposited with the CCDC.	2025-12-29 downloaded from the CCDC.
;
_cell_angle_alpha 107.3376(16)
_cell_angle_beta 98.0674(15)
_cell_angle_gamma 106.1798(15)
_cell_formula_units_Z 2
_cell_length_a 9.75755(16)
_cell_length_b 10.13025(18)
_cell_length_c 15.2002(3)
_cell_measurement_reflns_used 26144
_cell_measurement_temperature 139.99(10)
_cell_measurement_theta_max 44.5770
_cell_measurement_theta_min 2.1830
_cell_volume 1335.90(5)
_computing_cell_refinement 'CrysAlisPro 1.171.42.85a (Rigaku OD, 2023)'
_computing_data_collection 'CrysAlisPro 1.171.42.85a (Rigaku OD, 2023)'
_computing_data_reduction 'CrysAlisPro 1.171.42.85a (Rigaku OD, 2023)'
_computing_molecular_graphics 'Olex2 1.5 (Dolomanov et al., 2009)'
_computing_publication_material 'Olex2 1.5 (Dolomanov et al., 2009)'
_computing_structure_refinement 'ShelXL 2019/3 (Sheldrick, 2015)'
_computing_structure_solution 'ShelXT 2018/2 (Sheldrick, 2015)'
_diffrn_ambient_environment N~2~
_diffrn_ambient_temperature 139.99(10)
_diffrn_detector 'Hybrid Pixel Array Detector'
_diffrn_detector_area_resol_mean 10.0000
_diffrn_detector_type 'HyPix-Arc 150'
_diffrn_measured_fraction_theta_full 0.999
_diffrn_measured_fraction_theta_max 0.999
_diffrn_measurement_details
;
List of Runs (angles in degrees, time in seconds):

  # Type    Start    End  Width  t~exp~   \w     \q     \k     \f   Frames
#--------------------------------------------------------------------------
  1  \w     -8.00  18.00   0.50    1.00    --   -0.79  96.00-140.83   52
  2  \w    -12.00  18.00   0.50    1.00    --   -0.79 101.00 -77.27   60
  3  \w    -12.00  14.00   0.50    1.00    --   -0.79 102.00 -35.59   52
  4  \w     -5.00  35.00   0.50    1.00    --   -0.79  90.00  95.32   80
  5  \w     -4.00  22.00   0.50    1.00    --   -0.79  99.00 156.29   52
  6  \w    -13.00  13.00   0.50    1.00    --   -0.79 102.00  31.91   52
  7  \w     10.00  39.00   0.50    1.00    --   -0.79  54.00   6.69   58
  8  \w    -10.00  30.00   0.50    1.00    --  -18.00  30.00   4.79   80
  9  \w    -20.00  37.00   0.50    1.00    --  -10.00  22.00 -94.83  114
 10  \w     14.00  43.00   0.50    1.00    --   -0.79  40.00 -94.70   58
 11  \w     14.00  40.00   0.50    1.00    --   -0.79  47.00  71.19   52
 12  \w    -22.00  32.00   0.50    1.00    --  -14.00  24.00 149.56  108
 13  \w    -35.00  -4.00   0.50    1.00    --   -0.79 -87.00  92.66   62
 14  \w    -37.00 -11.00   0.50    1.00    --   -0.79 -59.00 -71.47   52
;
_diffrn_measurement_device 'four-circle diffractometer'
_diffrn_measurement_device_type 'XtaLAB Synergy R, DW system, HyPix-Arc 150'
_diffrn_measurement_method '\w scans'
_diffrn_orient_matrix_type 'CrysAlisPro convention (1999,Acta A55,543-557)'
_diffrn_orient_matrix_UB_11 0.0603843000
_diffrn_orient_matrix_UB_12 0.0620432000
_diffrn_orient_matrix_UB_13 0.0309513000
_diffrn_orient_matrix_UB_21 0.0473417000
_diffrn_orient_matrix_UB_22 -0.0420324000
_diffrn_orient_matrix_UB_23 -0.0074686000
_diffrn_orient_matrix_UB_31 0.0142528000
_diffrn_orient_matrix_UB_32 0.0215228000
_diffrn_orient_matrix_UB_33 -0.0390742000
_diffrn_radiation_monochromator mirror
_diffrn_radiation_probe x-ray
_diffrn_radiation_type 'Mo K\a'
_diffrn_radiation_wavelength 0.71073
_diffrn_reflns_av_R_equivalents 0.0199
_diffrn_reflns_av_unetI/netI 0.0185
_diffrn_reflns_Laue_measured_fraction_full 0.999
_diffrn_reflns_Laue_measured_fraction_max 0.999
_diffrn_reflns_limit_h_max 13
_diffrn_reflns_limit_h_min -13
_diffrn_reflns_limit_k_max 14
_diffrn_reflns_limit_k_min -14
_diffrn_reflns_limit_l_max 21
_diffrn_reflns_limit_l_min -19
_diffrn_reflns_number 29275
_diffrn_reflns_point_group_measured_fraction_full 0.999
_diffrn_reflns_point_group_measured_fraction_max 0.999
_diffrn_reflns_theta_full 25.242
_diffrn_reflns_theta_max 30.508
_diffrn_reflns_theta_min 2.193
_diffrn_source 'Rotating-anode X-ray tube'
_diffrn_source_type 'Rigaku (Mo) X-ray Source'
_exptl_absorpt_coefficient_mu 0.887
_exptl_absorpt_correction_T_max 1.000
_exptl_absorpt_correction_T_min 0.461
_exptl_absorpt_correction_type gaussian
_exptl_absorpt_process_details
;
CrysAlisPro 1.171.42.85a (Rigaku Oxford Diffraction, 2022)
Numerical absorption correction based on Gaussian integration over
a multifaceted crystal model.
Empirical absorption correction using spherical harmonics
as implemented in SCALE3 ABSPACK scaling algorithm
;
_exptl_crystal_colour 'clear intense orange'
_exptl_crystal_density_diffrn 1.501
_exptl_crystal_description plate
_exptl_crystal_F_000 620
_exptl_crystal_size_max 0.58
_exptl_crystal_size_mid 0.21
_exptl_crystal_size_min 0.04
_refine_diff_density_max 1.201
_refine_diff_density_min -1.207
_refine_diff_density_rms 0.099
_refine_ls_extinction_method none
_refine_ls_goodness_of_fit_ref 1.054
_refine_ls_hydrogen_treatment constr
_refine_ls_matrix_type full
_refine_ls_number_parameters 310
_refine_ls_number_reflns 8147
_refine_ls_number_restraints 39
_refine_ls_restrained_S_all 1.092
_refine_ls_R_factor_all 0.0374
_refine_ls_R_factor_gt 0.0346
_refine_ls_shift/su_max 0.001
_refine_ls_shift/su_mean 0.000
_refine_ls_structure_factor_coef Fsqd
_refine_ls_weighting_details 'w=1/[\s^2^(Fo^2^)+(0.0489P)^2^+1.8707P] where P=(Fo^2^+2Fc^2^)/3'
_refine_ls_weighting_scheme calc
_refine_ls_wR_factor_gt 0.0949
_refine_ls_wR_factor_ref 0.0964
_reflns_Friedel_coverage 0.000
_reflns_number_gt 7595
_reflns_number_total 8147
_reflns_threshold_expression 'I > 2\s(I)'
_cod_data_source_file d5sc05555e2.cif
_cod_data_source_block lfiv-315-110
_cod_depositor_comments
;
The following automatic conversions were performed:

data item '_exptl_absorpt_correction_type' value 'Gaussian' was
changed to 'gaussian' in accordance with the
/home/data/users/saulius/crontab/automatic-downloads/rss-feeds/RSC/lib/dictionaries/cif_core.dic
dictionary named 'cif_core.dic' version 2.4.2 last updated on
2011-04-26.

Automatic conversion script
Id: cif_fix_values 8170 2020-07-09 18:12:32Z antanas 

 Adding full bibliography for 1576700--1576709.cif.
;
_cod_original_cell_volume 1335.90(4)
_cod_database_code 1576708
_shelx_shelxl_version_number 2019/3
_audit_contact_author 'Farzaneh Fadaei Tirani'
_chemical_oxdiff_formula 'C28 H33 Cl2 N O Ru S'
_shelx_space_group_comment
;
The symmetry employed for this shelxl refinement is uniquely defined
by the following loop, which should always be used as a source of
symmetry information in preference to the above space-group names.
They are only intended as comments.
;
_shelx_estimated_absorpt_t_max 0.965
_shelx_estimated_absorpt_t_min 0.627
_olex2_refinement_description
;
1. Fixed Uiso
 At 1.2 times of:
  All C(H) groups, All C(H,H) groups
 At 1.5 times of:
  All C(H,H,H) groups
2. Restrained distances
 O1-C28 = O1-C25
 1.44 with sigma of 0.005
 C28-C27 = C26-C25
 1.53 with sigma of 0.005
 C27-C26
 1.54 with sigma of 0.005
 O1-C27 = O1-C26 = C28-C26 = C27-C25
 2.38 with sigma of 0.01
3. Uiso/Uaniso restraints and constraints
O1 \\sim C25 \\sim C26 \\sim C27 \\sim C28: within 2A with sigma of 0.005 and
sigma for terminal atoms of 0.01 within 2A
4.a Ternary CH refined with riding coordinates:
 C22(H22)
4.b Secondary CH2 refined with riding coordinates:
 C8(H8A,H8B), C25(H25A,H25B), C26(H26A,H26B), C27(H27A,H27B), C28(H28A,H28B)
4.c Aromatic/amide H refined with riding coordinates:
 C3(H3), C4(H4), C5(H5), C6(H6), C10(H10), C11(H11), C12(H12), C13(H13),
 C14(H14), C16(H16), C17(H17), C19(H19), C20(H20)
4.d Idealised Me refined as rotating group:
 C21(H21A,H21B,H21C), C23(H23A,H23B,H23C), C24(H24A,H24B,H24C)
;
_olex2_submission_special_instructions 'No special instructions were received'
_oxdiff_exptl_absorpt_empirical_details
;
Empirical correction (ABSPACK) includes:
- Absorption correction using spherical harmonics
- Frame scaling
- Detector area scaling
- B-factor correction
;
_oxdiff_exptl_absorpt_empirical_full_max 1.146
_oxdiff_exptl_absorpt_empirical_full_min 0.843

loop_
_space_group_symop_operation_xyz
'x, y, z'
'-x, -y, -z'

loop_
_atom_site_label
_atom_site_type_symbol
_atom_site_fract_x
_atom_site_fract_y
_atom_site_fract_z
_atom_site_U_iso_or_equiv
_atom_site_adp_type
_atom_site_occupancy
_atom_site_site_symmetry_order
_atom_site_calc_flag
_atom_site_refinement_flags_posn
_atom_site_refinement_flags_adp
_atom_site_refinement_flags_occupancy
_atom_site_disorder_assembly
_atom_site_disorder_group
Ru1 Ru 0.55722(2) 0.38161(2) 0.14307(2) 0.01941(5) Uani 1 1 d . . . . .
Cl1 Cl 0.35612(6) 0.47403(5) 0.15612(4) 0.02267(10) Uani 1 1 d . . . . .
Cl2 Cl 0.71684(6) 0.63578(6) 0.20966(4) 0.03115(12) Uani 1 1 d . . . . .
S1 S 0.74038(6) 0.48783(7) 0.36259(4) 0.02699(11) Uani 1 1 d . . . . .
N1 N 0.4776(2) 0.32094(19) 0.32049(12) 0.0211(3) Uani 1 1 d . . . . .
C1 C 0.5747(2) 0.3891(2) 0.27976(14) 0.0211(4) Uani 1 1 d . . . . .
C2 C 0.5301(3) 0.3427(2) 0.41650(15) 0.0241(4) Uani 1 1 d . . . . .
C3 C 0.4497(3) 0.2878(3) 0.47491(17) 0.0314(5) Uani 1 1 d . . . . .
H3 H 0.348680 0.228538 0.451820 0.038 Uiso 1 1 calc R U . . .
C4 C 0.5247(4) 0.3243(3) 0.56841(18) 0.0377(6) Uani 1 1 d . . . . .
H4 H 0.473473 0.289363 0.610157 0.045 Uiso 1 1 calc R U . . .
C5 C 0.6726(4) 0.4105(3) 0.60233(17) 0.0386(6) Uani 1 1 d . . . . .
H5 H 0.720474 0.431503 0.666284 0.046 Uiso 1 1 calc R U . . .
C6 C 0.7518(3) 0.4667(3) 0.54489(17) 0.0341(5) Uani 1 1 d . . . . .
H6 H 0.852505 0.526893 0.568439 0.041 Uiso 1 1 calc R U . . .
C7 C 0.6773(3) 0.4309(3) 0.45084(15) 0.0269(4) Uani 1 1 d . . . . .
C8 C 0.3247(2) 0.2311(2) 0.27109(16) 0.0231(4) Uani 1 1 d . . . . .
H8A H 0.302965 0.242227 0.208622 0.028 Uiso 1 1 calc R U . . .
H8B H 0.259369 0.268486 0.308398 0.028 Uiso 1 1 calc R U . . .
C9 C 0.2899(2) 0.0693(2) 0.25560(15) 0.0223(4) Uani 1 1 d . . . . .
C10 C 0.1436(3) -0.0162(3) 0.2382(2) 0.0330(5) Uani 1 1 d . . . . .
H10 H 0.069667 0.028140 0.238067 0.040 Uiso 1 1 calc R U . . .
C11 C 0.1039(3) -0.1671(3) 0.2209(2) 0.0409(6) Uani 1 1 d . . . . .
H11 H 0.003667 -0.224891 0.209688 0.049 Uiso 1 1 calc R U . . .
C12 C 0.2119(3) -0.2314(3) 0.2204(2) 0.0350(5) Uani 1 1 d . . . . .
H12 H 0.185384 -0.334068 0.207800 0.042 Uiso 1 1 calc R U . . .
C13 C 0.3574(3) -0.1476(3) 0.23789(17) 0.0289(4) Uani 1 1 d . . . . .
H13 H 0.431010 -0.192427 0.237349 0.035 Uiso 1 1 calc R U . . .
C14 C 0.3968(2) 0.0031(2) 0.25643(17) 0.0251(4) Uani 1 1 d . . . . .
H14 H 0.497478 0.060955 0.269741 0.030 Uiso 1 1 calc R U . . .
C15 C 0.4135(3) 0.1954(3) 0.01361(17) 0.0312(5) Uani 1 1 d . . . . .
C16 C 0.4823(3) 0.1417(2) 0.07621(16) 0.0270(4) Uani 1 1 d . . . . .
H16 H 0.424548 0.067651 0.095160 0.032 Uiso 1 1 calc R U . . .
C17 C 0.6382(3) 0.1982(3) 0.11124(15) 0.0259(4) Uani 1 1 d . . . . .
H17 H 0.683182 0.162090 0.154125 0.031 Uiso 1 1 calc R U . . .
C18 C 0.7269(3) 0.3067(3) 0.08336(16) 0.0278(4) Uani 1 1 d . . . . .
C19 C 0.6531(3) 0.3556(3) 0.01691(17) 0.0321(5) Uani 1 1 d . . . . .
H19 H 0.710102 0.427705 -0.003801 0.039 Uiso 1 1 calc R U . . .
C20 C 0.5014(3) 0.3007(3) -0.01778(16) 0.0324(5) Uani 1 1 d . . . . .
H20 H 0.456463 0.333729 -0.062616 0.039 Uiso 1 1 calc R U . . .
C21 C 0.2467(3) 0.1399(4) -0.0212(2) 0.0507(8) Uani 1 1 d . . . . .
H21A H 0.202711 0.081171 0.015065 0.076 Uiso 1 1 calc R U . . .
H21B H 0.217974 0.078995 -0.088775 0.076 Uiso 1 1 calc R U . . .
H21C H 0.211884 0.223784 -0.012159 0.076 Uiso 1 1 calc R U . . .
C22 C 0.8923(3) 0.3697(4) 0.1155(2) 0.0378(6) Uani 1 1 d . . . . .
H22 H 0.920967 0.479229 0.138510 0.045 Uiso 1 1 calc R U . . .
C23 C 0.9578(3) 0.3294(4) 0.1944(2) 0.0495(8) Uani 1 1 d . . . . .
H23A H 0.914085 0.357775 0.248291 0.074 Uiso 1 1 calc R U . . .
H23B H 1.064329 0.381088 0.214434 0.074 Uiso 1 1 calc R U . . .
H23C H 0.937846 0.223107 0.172311 0.074 Uiso 1 1 calc R U . . .
C24 C 0.9552(4) 0.3222(6) 0.0281(3) 0.0643(11) Uani 1 1 d . . . . .
H24A H 0.929023 0.215027 0.004023 0.097 Uiso 1 1 calc R U . . .
H24B H 1.062546 0.368146 0.046455 0.097 Uiso 1 1 calc R U . . .
H24C H 0.913960 0.353316 -0.021657 0.097 Uiso 1 1 calc R U . . .
O1 O 0.1819(4) 0.9414(4) 0.4806(3) 0.0933(10) Uani 1 1 d D U . . .
C25 C 0.0565(4) 0.8017(4) 0.4404(3) 0.0643(9) Uani 1 1 d D U . . .
H25A H -0.025293 0.811793 0.399328 0.077 Uiso 1 1 calc R U . . .
H25B H 0.086639 0.721859 0.402096 0.077 Uiso 1 1 calc R U . . .
C26 C 0.0110(4) 0.7700(5) 0.5222(3) 0.0638(10) Uani 1 1 d D U . . .
H26A H -0.004469 0.665615 0.513499 0.077 Uiso 1 1 calc R U . . .
H26B H -0.082639 0.787900 0.527649 0.077 Uiso 1 1 calc R U . . .
C27 C 0.1276(5) 0.8666(6) 0.6095(3) 0.0810(12) Uani 1 1 d D U . . .
H27A H 0.159837 0.808013 0.644548 0.097 Uiso 1 1 calc R U . . .
H27B H 0.092314 0.937937 0.651850 0.097 Uiso 1 1 calc R U . . .
C28 C 0.2526(4) 0.9451(5) 0.5736(3) 0.0722(11) Uani 1 1 d D U . . .
H28A H 0.303208 1.047708 0.617756 0.087 Uiso 1 1 calc R U . . .
H28B H 0.325339 0.893652 0.567189 0.087 Uiso 1 1 calc R U . . .

loop_
_atom_site_aniso_label
_atom_site_aniso_U_11
_atom_site_aniso_U_22
_atom_site_aniso_U_33
_atom_site_aniso_U_23
_atom_site_aniso_U_13
_atom_site_aniso_U_12
Ru1 0.01998(8) 0.02249(8) 0.01523(8) 0.00579(6) 0.00382(5) 0.00758(6)
Cl1 0.0270(2) 0.0241(2) 0.0218(2) 0.00989(17) 0.00826(18) 0.01295(18)
Cl2 0.0281(3) 0.0304(3) 0.0267(3) 0.0113(2) 0.0017(2) -0.0014(2)
S1 0.0256(2) 0.0315(3) 0.0182(2) 0.00614(19) 0.00112(19) 0.0061(2)
N1 0.0265(8) 0.0184(7) 0.0186(8) 0.0065(6) 0.0049(6) 0.0082(6)
C1 0.0252(9) 0.0200(8) 0.0169(8) 0.0049(7) 0.0036(7) 0.0085(7)
C2 0.0377(11) 0.0201(9) 0.0187(9) 0.0082(7) 0.0087(8) 0.0138(8)
C3 0.0503(14) 0.0247(10) 0.0269(11) 0.0135(9) 0.0163(10) 0.0164(10)
C4 0.0685(19) 0.0318(12) 0.0253(11) 0.0165(10) 0.0189(12) 0.0255(12)
C5 0.0672(19) 0.0369(13) 0.0185(10) 0.0104(9) 0.0067(11) 0.0288(13)
C6 0.0478(14) 0.0342(12) 0.0188(10) 0.0054(9) 0.0006(9) 0.0197(11)
C7 0.0379(12) 0.0266(10) 0.0176(9) 0.0068(8) 0.0044(8) 0.0154(9)
C8 0.0246(9) 0.0209(9) 0.0267(10) 0.0102(8) 0.0077(8) 0.0092(7)
C9 0.0252(9) 0.0201(9) 0.0225(9) 0.0076(7) 0.0069(7) 0.0083(7)
C10 0.0267(11) 0.0267(11) 0.0455(14) 0.0122(10) 0.0094(10) 0.0092(9)
C11 0.0314(12) 0.0259(11) 0.0587(18) 0.0134(11) 0.0085(12) 0.0026(9)
C12 0.0390(13) 0.0214(10) 0.0393(13) 0.0093(9) 0.0037(11) 0.0067(9)
C13 0.0343(11) 0.0239(10) 0.0288(11) 0.0084(8) 0.0042(9) 0.0129(9)
C14 0.0244(10) 0.0217(9) 0.0296(10) 0.0098(8) 0.0053(8) 0.0081(8)
C15 0.0310(11) 0.0317(11) 0.0225(10) -0.0032(8) -0.0012(8) 0.0158(9)
C16 0.0284(10) 0.0242(10) 0.0250(10) 0.0017(8) 0.0070(8) 0.0109(8)
C17 0.0285(10) 0.0323(11) 0.0204(9) 0.0080(8) 0.0074(8) 0.0163(9)
C18 0.0267(10) 0.0381(12) 0.0238(10) 0.0113(9) 0.0105(8) 0.0161(9)
C19 0.0398(13) 0.0438(13) 0.0227(10) 0.0155(10) 0.0154(9) 0.0214(11)
C20 0.0419(13) 0.0419(13) 0.0159(9) 0.0056(9) 0.0033(9) 0.0247(11)
C21 0.0335(14) 0.0451(16) 0.0485(17) -0.0120(13) -0.0119(12) 0.0173(12)
C22 0.0248(11) 0.0523(16) 0.0394(14) 0.0164(12) 0.0121(10) 0.0153(11)
C23 0.0313(13) 0.080(2) 0.0411(16) 0.0232(16) 0.0060(12) 0.0238(15)
C24 0.0349(15) 0.120(4) 0.0461(18) 0.029(2) 0.0192(14) 0.034(2)
O1 0.080(2) 0.084(2) 0.092(2) 0.0252(17) -0.0004(17) 0.0074(17)
C25 0.0537(18) 0.0614(19) 0.073(2) 0.0303(17) 0.0054(16) 0.0103(15)
C26 0.0537(18) 0.067(2) 0.064(2) 0.0370(17) 0.0134(16) -0.0031(16)
C27 0.087(3) 0.082(2) 0.073(2) 0.030(2) 0.023(2) 0.022(2)
C28 0.065(2) 0.073(2) 0.071(2) 0.0311(19) -0.0042(18) 0.0156(18)

loop_
_atom_type_symbol
_atom_type_description
_atom_type_scat_dispersion_real
_atom_type_scat_dispersion_imag
_atom_type_scat_source
C C 0.0033 0.0016 'International Tables Vol C Tables 4.2.6.8 and 6.1.1.4'
H H 0.0000 0.0000 'International Tables Vol C Tables 4.2.6.8 and 6.1.1.4'
Cl Cl 0.1484 0.1585 'International Tables Vol C Tables 4.2.6.8 and 6.1.1.4'
N N 0.0061 0.0033 'International Tables Vol C Tables 4.2.6.8 and 6.1.1.4'
O O 0.0106 0.0060 'International Tables Vol C Tables 4.2.6.8 and 6.1.1.4'
Ru Ru -1.2594 0.8363 'International Tables Vol C Tables 4.2.6.8 and 6.1.1.4'
S S 0.1246 0.1234 'International Tables Vol C Tables 4.2.6.8 and 6.1.1.4'

loop_
_exptl_crystal_face_index_h
_exptl_crystal_face_index_k
_exptl_crystal_face_index_l
_exptl_crystal_face_perp_dist
-1 1 0 0.0113
1 -1 0 0.0245
0 0 -1 0.2448
0 0 1 0.2475
0 -1 0 0.0708
0 1 0 0.0768
-1 -2 -2 0.1207
1 2 -2 0.1972
-1 -2 2 0.1931

loop_
_geom_angle_atom_site_label_1
_geom_angle_atom_site_label_2
_geom_angle_atom_site_label_3
_geom_angle
_geom_angle_site_symmetry_1
_geom_angle_site_symmetry_3
_geom_angle_publ_flag
Cl1 Ru1 Cl2 86.48(2) . . ?
C1 Ru1 Cl1 88.49(6) . . ?
C1 Ru1 Cl2 86.36(6) . . ?
C1 Ru1 C15 126.35(9) . . ?
C1 Ru1 C16 96.74(9) . . ?
C1 Ru1 C17 89.97(8) . . ?
C1 Ru1 C18 111.30(8) . . ?
C1 Ru1 C19 148.57(9) . . ?
C1 Ru1 C20 162.65(9) . . ?
C15 Ru1 Cl1 89.05(6) . . ?
C15 Ru1 Cl2 146.87(7) . . ?
C15 Ru1 C19 66.21(10) . . ?
C15 Ru1 C20 36.82(10) . . ?
C16 Ru1 Cl1 112.43(6) . . ?
C16 Ru1 Cl2 160.85(6) . . ?
C16 Ru1 C15 37.22(9) . . ?
C16 Ru1 C18 68.38(9) . . ?
C16 Ru1 C19 78.73(10) . . ?
C16 Ru1 C20 66.34(9) . . ?
C17 Ru1 Cl1 150.04(7) . . ?
C17 Ru1 Cl2 123.28(7) . . ?
C17 Ru1 C15 68.08(9) . . ?
C17 Ru1 C16 38.17(9) . . ?
C17 Ru1 C18 37.60(9) . . ?
C17 Ru1 C19 67.14(9) . . ?
C17 Ru1 C20 79.01(8) . . ?
C18 Ru1 Cl1 160.13(6) . . ?
C18 Ru1 Cl2 92.84(7) . . ?
C18 Ru1 C15 80.69(9) . . ?
C18 Ru1 C19 37.97(9) . . ?
C18 Ru1 C20 67.29(9) . . ?
C19 Ru1 Cl1 122.18(7) . . ?
C19 Ru1 Cl2 88.75(8) . . ?
C19 Ru1 C20 35.97(10) . . ?
C20 Ru1 Cl1 94.39(6) . . ?
C20 Ru1 Cl2 110.87(8) . . ?
C1 S1 C7 93.24(11) . . ?
C1 N1 C2 116.10(19) . . ?
C1 N1 C8 123.69(18) . . ?
C2 N1 C8 120.19(18) . . ?
S1 C1 Ru1 119.59(11) . . ?
N1 C1 Ru1 131.04(15) . . ?
N1 C1 S1 109.25(15) . . ?
C3 C2 N1 126.8(2) . . ?
C7 C2 N1 111.74(19) . . ?
C7 C2 C3 121.4(2) . . ?
C2 C3 H3 121.6 . . ?
C4 C3 C2 116.8(3) . . ?
C4 C3 H3 121.6 . . ?
C3 C4 H4 119.1 . . ?
C5 C4 C3 121.8(2) . . ?
C5 C4 H4 119.1 . . ?
C4 C5 H5 119.3 . . ?
C6 C5 C4 121.5(2) . . ?
C6 C5 H5 119.3 . . ?
C5 C6 H6 121.4 . . ?
C5 C6 C7 117.2(3) . . ?
C7 C6 H6 121.4 . . ?
C2 C7 S1 109.61(16) . . ?
C2 C7 C6 121.3(2) . . ?
C6 C7 S1 129.1(2) . . ?
N1 C8 H8A 108.8 . . ?
N1 C8 H8B 108.8 . . ?
N1 C8 C9 113.75(17) . . ?
H8A C8 H8B 107.7 . . ?
C9 C8 H8A 108.8 . . ?
C9 C8 H8B 108.8 . . ?
C10 C9 C8 117.9(2) . . ?
C14 C9 C8 123.12(19) . . ?
C14 C9 C10 119.0(2) . . ?
C9 C10 H10 119.7 . . ?
C9 C10 C11 120.6(2) . . ?
C11 C10 H10 119.7 . . ?
C10 C11 H11 120.3 . . ?
C12 C11 C10 119.4(2) . . ?
C12 C11 H11 120.3 . . ?
C11 C12 H12 119.8 . . ?
C13 C12 C11 120.4(2) . . ?
C13 C12 H12 119.8 . . ?
C12 C13 H13 120.0 . . ?
C12 C13 C14 119.9(2) . . ?
C14 C13 H13 120.0 . . ?
C9 C14 C13 120.5(2) . . ?
C9 C14 H14 119.7 . . ?
C13 C14 H14 119.7 . . ?
C16 C15 Ru1 70.21(13) . . ?
C16 C15 C20 119.3(2) . . ?
C16 C15 C21 120.6(3) . . ?
C20 C15 Ru1 73.24(14) . . ?
C20 C15 C21 120.1(3) . . ?
C21 C15 Ru1 129.01(18) . . ?
Ru1 C16 H16 130.0 . . ?
C15 C16 Ru1 72.57(13) . . ?
C15 C16 H16 119.9 . . ?
C15 C16 C17 120.2(2) . . ?
C17 C16 Ru1 70.04(13) . . ?
C17 C16 H16 119.9 . . ?
Ru1 C17 H17 128.6 . . ?
C16 C17 Ru1 71.79(13) . . ?
C16 C17 H17 119.4 . . ?
C18 C17 Ru1 72.54(13) . . ?
C18 C17 C16 121.2(2) . . ?
C18 C17 H17 119.4 . . ?
C17 C18 Ru1 69.85(12) . . ?
C17 C18 C19 117.0(2) . . ?
C17 C18 C22 124.4(2) . . ?
C19 C18 Ru1 71.93(13) . . ?
C19 C18 C22 118.5(2) . . ?
C22 C18 Ru1 130.74(18) . . ?
Ru1 C19 H19 130.2 . . ?
C18 C19 Ru1 70.11(12) . . ?
C18 C19 H19 118.9 . . ?
C20 C19 Ru1 73.49(14) . . ?
C20 C19 C18 122.1(2) . . ?
C20 C19 H19 118.9 . . ?
Ru1 C20 H20 132.6 . . ?
C15 C20 Ru1 69.93(13) . . ?
C15 C20 H20 120.0 . . ?
C19 C20 Ru1 70.54(13) . . ?
C19 C20 C15 120.1(2) . . ?
C19 C20 H20 120.0 . . ?
C15 C21 H21A 109.5 . . ?
C15 C21 H21B 109.5 . . ?
C15 C21 H21C 109.5 . . ?
H21A C21 H21B 109.5 . . ?
H21A C21 H21C 109.5 . . ?
H21B C21 H21C 109.5 . . ?
C18 C22 H22 107.6 . . ?
C18 C22 C24 108.1(2) . . ?
C23 C22 C18 114.7(2) . . ?
C23 C22 H22 107.6 . . ?
C23 C22 C24 110.9(3) . . ?
C24 C22 H22 107.6 . . ?
C22 C23 H23A 109.5 . . ?
C22 C23 H23B 109.5 . . ?
C22 C23 H23C 109.5 . . ?
H23A C23 H23B 109.5 . . ?
H23A C23 H23C 109.5 . . ?
H23B C23 H23C 109.5 . . ?
C22 C24 H24A 109.5 . . ?
C22 C24 H24B 109.5 . . ?
C22 C24 H24C 109.5 . . ?
H24A C24 H24B 109.5 . . ?
H24A C24 H24C 109.5 . . ?
H24B C24 H24C 109.5 . . ?
C28 O1 C25 105.3(3) . . ?
O1 C25 H25A 110.6 . . ?
O1 C25 H25B 110.6 . . ?
H25A C25 H25B 108.7 . . ?
C26 C25 O1 105.9(3) . . ?
C26 C25 H25A 110.6 . . ?
C26 C25 H25B 110.6 . . ?
C25 C26 H26A 109.9 . . ?
C25 C26 H26B 109.9 . . ?
C25 C26 C27 108.8(3) . . ?
H26A C26 H26B 108.3 . . ?
C27 C26 H26A 109.9 . . ?
C27 C26 H26B 109.9 . . ?
C26 C27 H27A 110.9 . . ?
C26 C27 H27B 110.9 . . ?
C26 C27 C28 104.4(3) . . ?
H27A C27 H27B 108.9 . . ?
C28 C27 H27A 110.9 . . ?
C28 C27 H27B 110.9 . . ?
O1 C28 C27 105.1(3) . . ?
O1 C28 H28A 110.7 . . ?
O1 C28 H28B 110.7 . . ?
C27 C28 H28A 110.7 . . ?
C27 C28 H28B 110.7 . . ?
H28A C28 H28B 108.8 . . ?

loop_
_geom_bond_atom_site_label_1
_geom_bond_atom_site_label_2
_geom_bond_distance
_geom_bond_site_symmetry_2
_geom_bond_publ_flag
Ru1 Cl1 2.4059(5) . ?
Ru1 Cl2 2.4185(6) . ?
Ru1 C1 2.038(2) . ?
Ru1 C15 2.222(2) . ?
Ru1 C16 2.191(2) . ?
Ru1 C17 2.168(2) . ?
Ru1 C18 2.203(2) . ?
Ru1 C19 2.227(2) . ?
Ru1 C20 2.265(2) . ?
S1 C1 1.725(2) . ?
S1 C7 1.734(2) . ?
N1 C1 1.346(3) . ?
N1 C2 1.406(3) . ?
N1 C8 1.463(3) . ?
C2 C3 1.400(3) . ?
C2 C7 1.389(3) . ?
C3 H3 0.9500 . ?
C3 C4 1.392(4) . ?
C4 H4 0.9500 . ?
C4 C5 1.390(5) . ?
C5 H5 0.9500 . ?
C5 C6 1.387(4) . ?
C6 H6 0.9500 . ?
C6 C7 1.399(3) . ?
C8 H8A 0.9900 . ?
C8 H8B 0.9900 . ?
C8 C9 1.514(3) . ?
C9 C10 1.389(3) . ?
C9 C14 1.389(3) . ?
C10 H10 0.9500 . ?
C10 C11 1.399(4) . ?
C11 H11 0.9500 . ?
C11 C12 1.385(4) . ?
C12 H12 0.9500 . ?
C12 C13 1.377(4) . ?
C13 H13 0.9500 . ?
C13 C14 1.395(3) . ?
C14 H14 0.9500 . ?
C15 C16 1.409(3) . ?
C15 C20 1.418(4) . ?
C15 C21 1.522(4) . ?
C16 H16 0.9500 . ?
C16 C17 1.426(3) . ?
C17 H17 0.9500 . ?
C17 C18 1.409(3) . ?
C18 C19 1.441(3) . ?
C18 C22 1.506(3) . ?
C19 H19 0.9500 . ?
C19 C20 1.387(4) . ?
C20 H20 0.9500 . ?
C21 H21A 0.9800 . ?
C21 H21B 0.9800 . ?
C21 H21C 0.9800 . ?
C22 H22 1.0000 . ?
C22 C23 1.495(4) . ?
C22 C24 1.545(4) . ?
C23 H23A 0.9800 . ?
C23 H23B 0.9800 . ?
C23 H23C 0.9800 . ?
C24 H24A 0.9800 . ?
C24 H24B 0.9800 . ?
C24 H24C 0.9800 . ?
O1 C25 1.477(4) . ?
O1 C28 1.468(4) . ?
C25 H25A 0.9900 . ?
C25 H25B 0.9900 . ?
C25 C26 1.470(4) . ?
C26 H26A 0.9900 . ?
C26 H26B 0.9900 . ?
C26 C27 1.481(4) . ?
C27 H27A 0.9900 . ?
C27 H27B 0.9900 . ?
C27 C28 1.523(4) . ?
C28 H28A 0.9900 . ?
C28 H28B 0.9900 . ?

loop_
_geom_torsion_atom_site_label_1
_geom_torsion_atom_site_label_2
_geom_torsion_atom_site_label_3
_geom_torsion_atom_site_label_4
_geom_torsion
_geom_torsion_site_symmetry_1
_geom_torsion_site_symmetry_2
_geom_torsion_site_symmetry_3
_geom_torsion_site_symmetry_4
_geom_torsion_publ_flag
Ru1 C15 C16 C17 -53.32(19) . . . . ?
Ru1 C15 C20 C19 51.6(2) . . . . ?
Ru1 C16 C17 C18 -55.4(2) . . . . ?
Ru1 C17 C18 C19 -56.08(19) . . . . ?
Ru1 C17 C18 C22 126.3(2) . . . . ?
Ru1 C18 C19 C20 -54.2(2) . . . . ?
Ru1 C18 C22 C23 81.5(3) . . . . ?
Ru1 C18 C22 C24 -154.1(3) . . . . ?
Ru1 C19 C20 C15 -51.3(2) . . . . ?
N1 C2 C3 C4 -179.7(2) . . . . ?
N1 C2 C7 S1 2.3(2) . . . . ?
N1 C2 C7 C6 -180.0(2) . . . . ?
N1 C8 C9 C10 159.7(2) . . . . ?
N1 C8 C9 C14 -21.4(3) . . . . ?
C1 S1 C7 C2 -2.26(17) . . . . ?
C1 S1 C7 C6 -179.8(2) . . . . ?
C1 N1 C2 C3 177.8(2) . . . . ?
C1 N1 C2 C7 -1.1(3) . . . . ?
C1 N1 C8 C9 113.0(2) . . . . ?
C2 N1 C1 Ru1 175.41(15) . . . . ?
C2 N1 C1 S1 -0.6(2) . . . . ?
C2 N1 C8 C9 -68.3(2) . . . . ?
C2 C3 C4 C5 -0.3(4) . . . . ?
C3 C2 C7 S1 -176.70(17) . . . . ?
C3 C2 C7 C6 1.0(3) . . . . ?
C3 C4 C5 C6 1.2(4) . . . . ?
C4 C5 C6 C7 -1.0(4) . . . . ?
C5 C6 C7 S1 177.16(19) . . . . ?
C5 C6 C7 C2 -0.1(4) . . . . ?
C7 S1 C1 Ru1 -174.90(12) . . . . ?
C7 S1 C1 N1 1.63(16) . . . . ?
C7 C2 C3 C4 -0.8(3) . . . . ?
C8 N1 C1 Ru1 -5.9(3) . . . . ?
C8 N1 C1 S1 178.13(15) . . . . ?
C8 N1 C2 C3 -1.0(3) . . . . ?
C8 N1 C2 C7 -179.91(18) . . . . ?
C8 C9 C10 C11 178.4(3) . . . . ?
C8 C9 C14 C13 -177.4(2) . . . . ?
C9 C10 C11 C12 -0.6(5) . . . . ?
C10 C9 C14 C13 1.5(3) . . . . ?
C10 C11 C12 C13 0.9(5) . . . . ?
C11 C12 C13 C14 0.0(4) . . . . ?
C12 C13 C14 C9 -1.2(4) . . . . ?
C14 C9 C10 C11 -0.6(4) . . . . ?
C15 C16 C17 Ru1 54.50(19) . . . . ?
C15 C16 C17 C18 -0.9(3) . . . . ?
C16 C15 C20 Ru1 -54.95(19) . . . . ?
C16 C15 C20 C19 -3.4(3) . . . . ?
C16 C17 C18 Ru1 55.04(19) . . . . ?
C16 C17 C18 C19 -1.0(3) . . . . ?
C16 C17 C18 C22 -178.7(2) . . . . ?
C17 C18 C19 Ru1 55.03(18) . . . . ?
C17 C18 C19 C20 0.8(3) . . . . ?
C17 C18 C22 C23 -10.7(4) . . . . ?
C17 C18 C22 C24 113.6(3) . . . . ?
C18 C19 C20 Ru1 52.7(2) . . . . ?
C18 C19 C20 C15 1.4(4) . . . . ?
C19 C18 C22 C23 171.6(3) . . . . ?
C19 C18 C22 C24 -64.0(4) . . . . ?
C20 C15 C16 Ru1 56.42(19) . . . . ?
C20 C15 C16 C17 3.1(3) . . . . ?
C21 C15 C16 Ru1 -124.4(2) . . . . ?
C21 C15 C16 C17 -177.7(2) . . . . ?
C21 C15 C20 Ru1 125.8(2) . . . . ?
C21 C15 C20 C19 177.4(2) . . . . ?
C22 C18 C19 Ru1 -127.2(2) . . . . ?
C22 C18 C19 C20 178.6(2) . . . . ?
O1 C25 C26 C27 -13.7(5) . . . . ?
C25 O1 C28 C27 -32.9(5) . . . . ?
C25 C26 C27 C28 -6.3(6) . . . . ?
C26 C27 C28 O1 24.1(5) . . . . ?
C28 O1 C25 C26 29.0(5) . . . . ?

loop_
_exptl_oxdiff_crystal_face_indexfrac_h
_exptl_oxdiff_crystal_face_indexfrac_k
_exptl_oxdiff_crystal_face_indexfrac_l
_exptl_oxdiff_crystal_face_x
_exptl_oxdiff_crystal_face_y
_exptl_oxdiff_crystal_face_z
-1.0000 1.0000 0.0000 0.0017 -0.0894 0.0073
1.0000 -1.0000 -0.0000 -0.0017 0.0894 -0.0073
0.0000 -0.0000 -1.0000 -0.0310 0.0075 0.0391
-0.0000 0.0000 1.0000 0.0310 -0.0075 -0.0391
-0.0000 -1.0000 -0.0000 -0.0620 0.0420 -0.0215
0.0000 1.0000 0.0000 0.0620 -0.0420 0.0215
-1.0000 -2.0000 -2.0000 -0.2464 0.0517 0.0209
1.0000 2.0000 -2.0000 0.1226 -0.0218 0.1354
-1.0000 -2.0000 2.0000 -0.1226 0.0218 -0.1354
